data_7251154
loop_
_publ_author_name
'Khachroum, Hajer'
'Rhaiem, Abdallah Ben'
'Abdelbaky, Mohammed S. M.'
'Garc&#xed;a-Granda, Santiago'
'Dammak, Mohamed'

_publ_section_title
;
 Next-generation cobalt hybrid material: structural, luminescence, and
 dielectric properties for advanced functional applications.
;
_journal_issue 48
_journal_name_full 'RSC advances'
_journal_page_first 40687
_journal_page_last 40697
_journal_paper_doi 10.1039/d5ra07430d
_journal_volume 15
_journal_year 2025
_chemical_absolute_configuration unk
_chemical_formula_moiety '2(C6 H4 N2), Cl4 Co'
_chemical_formula_sum 'C12 H8 Cl4 Co N4'
_chemical_formula_weight 408.95
_space_group_crystal_system tetragonal
_space_group_IT_number 92
_space_group_name_Hall 'P 4abw 2nw'
_space_group_name_H-M_alt 'P 41 21 2'
_symmetry_Int_Tables_number 92
_atom_sites_solution_hydrogens geom
_audit_conform_dict_location ftp://ftp.iucr.org/pub/cif_core.dic
_audit_conform_dict_name cif_core.dic
_audit_conform_dict_version 2.4.5
_audit_creation_date 2022-10-12
_audit_creation_method
;
Olex2 1.5-alpha
(compiled 2022.04.07 svn.rca3783a0 for OlexSys, GUI svn.r6498)
;
_audit_update_record
;
2023-07-16 deposited with the CCDC.	2025-10-01 downloaded from the CCDC.
;
_cell_angle_alpha 90
_cell_angle_beta 90
_cell_angle_gamma 90
_cell_formula_units_Z 4
_cell_length_a 6.8311(2)
_cell_length_b 6.8311(2)
_cell_length_c 36.092(3)
_cell_measurement_reflns_used 1558
_cell_measurement_temperature 293(2)
_cell_measurement_theta_max 19.8590
_cell_measurement_theta_min 3.0240
_cell_measurement_wavelength 0.71073
_cell_volume 1684.19(16)
_computing_molecular_graphics 'Olex2 1.5-alpha (Dolomanov et al., 2009)'
_computing_publication_material 'Olex2 1.5-alpha (Dolomanov et al., 2009)'
_computing_structure_refinement 'SHELXL-2018/3 (Sheldrick, 2018)'
_diffrn_ambient_temperature 293(2)
_diffrn_measured_fraction_theta_full 0.994
_diffrn_measured_fraction_theta_max 0.968
_diffrn_measurement_device_type 'Xcalibur, Ruby, Gemini'
_diffrn_measurement_method '\w scans'
_diffrn_radiation_monochromator graphite
_diffrn_radiation_probe x-ray
_diffrn_radiation_type MoK\a
_diffrn_radiation_wavelength 0.71073
_diffrn_reflns_av_R_equivalents 0.1418
_diffrn_reflns_av_unetI/netI 0.1892
_diffrn_reflns_Laue_measured_fraction_full 0.994
_diffrn_reflns_Laue_measured_fraction_max 0.968
_diffrn_reflns_limit_h_max 9
_diffrn_reflns_limit_h_min -9
_diffrn_reflns_limit_k_max 8
_diffrn_reflns_limit_k_min -9
_diffrn_reflns_limit_l_max 52
_diffrn_reflns_limit_l_min -36
_diffrn_reflns_number 12122
_diffrn_reflns_point_group_measured_fraction_full 0.995
_diffrn_reflns_point_group_measured_fraction_max 0.942
_diffrn_reflns_theta_full 27.5
_diffrn_reflns_theta_max 31.362
_diffrn_reflns_theta_min 3.035
_exptl_absorpt_coefficient_mu 1.649
_exptl_absorpt_correction_T_max 0.830
_exptl_absorpt_correction_T_min 0.494
_exptl_absorpt_correction_type multi-scan
_exptl_absorpt_process_details
;
        CrysAlisPro, Agilent Technologies,
        Version 1.171.37.35 (release 13-08-2014 CrysAlis171 .NET)
        (compiled Aug 13 2014,18:06:01)
        Empirical absorption correction using spherical harmonics,
 implemented in SCALE3 ABSPACK scaling algorithm.
;
_exptl_crystal_colour colourless
_exptl_crystal_colour_primary colourless
_exptl_crystal_density_diffrn 1.613
_exptl_crystal_density_method 'not measured'
_exptl_crystal_description prism
_exptl_crystal_F_000 812
_exptl_crystal_size_max 0.21
_exptl_crystal_size_mid 0.17
_exptl_crystal_size_min 0.05
_refine_diff_density_max 0.407
_refine_diff_density_min -0.285
_refine_diff_density_rms 0.069
_refine_ls_abs_structure_details
;
 Refined as an inversion twin.
;
_refine_ls_abs_structure_Flack 0.03(8)
_refine_ls_extinction_method none
_refine_ls_goodness_of_fit_ref 1.007
_refine_ls_hydrogen_treatment constr
_refine_ls_matrix_type full
_refine_ls_number_constraints 0
_refine_ls_number_parameters 97
_refine_ls_number_reflns 2599
_refine_ls_number_restraints 0
_refine_ls_restrained_S_all 1.007
_refine_ls_R_factor_all 0.2328
_refine_ls_R_factor_gt 0.0862
_refine_ls_shift/su_max 0
_refine_ls_shift/su_mean 0
_refine_ls_structure_factor_coef Fsqd
_refine_ls_weighting_details 'w=1/[\s^2^(Fo^2^)+(0.0141P)^2^] where P=(Fo^2^+2Fc^2^)/3'
_refine_ls_weighting_scheme calc
_refine_ls_wR_factor_gt 0.0876
_refine_ls_wR_factor_ref 0.1173
_reflns_Friedel_coverage 0.553
_reflns_Friedel_fraction_full 0.996
_reflns_Friedel_fraction_max 0.899
_reflns_number_gt 1076
_reflns_number_total 2758
_reflns_threshold_expression 'I > 2\s(I)'
_cod_data_source_file d5ra07430d2.cif
_cod_data_source_block shelx
_cod_original_cell_volume 1684.21(18)
_cod_database_code 7251154
_shelx_estimated_absorpt_t_max 0.921
_shelx_estimated_absorpt_t_min 0.721
_olex2_refinement_description
;
1. Twinned data refinement
 Scales: 0.97492
 0.02508
2.a Aromatic/amide H refined with riding coordinates:
 C4(H4), C5(H5), C2(H2), C1(H1)
;
_olex2_submission_special_instructions 'No special instructions were received'

loop_
_space_group_symop_id
_space_group_symop_operation_xyz
1 'x, y, z'
2 '-x, -y, z+1/2'
3 '-y+1/2, x+1/2, z+1/4'
4 'y+1/2, -x+1/2, z+3/4'
5 '-x+1/2, y+1/2, -z+1/4'
6 'x+1/2, -y+1/2, -z+3/4'
7 'y, x, -z'
8 '-y, -x, -z+1/2'

loop_
_atom_site_label
_atom_site_type_symbol
_atom_site_fract_x
_atom_site_fract_y
_atom_site_fract_z
_atom_site_U_iso_or_equiv
_atom_site_adp_type
_atom_site_occupancy
_atom_site_site_symmetry_order
_atom_site_calc_flag
_atom_site_refinement_flags_posn
_atom_site_refinement_flags_adp
_atom_site_refinement_flags_occupancy
_atom_site_disorder_assembly
_atom_site_disorder_group
Co1 Co 0.14847(13) 1.14847(13) 0.5 0.0544(5) Uani 1 2 d S T P . .
Cl1 Cl 0.4791(2) 1.0928(2) 0.50300(6) 0.0584(6) Uani 1 1 d . . . . .
Cl2 Cl 0.0322(3) 1.0234(3) 0.44647(7) 0.0749(7) Uani 1 1 d . . . . .
N1 N 0.4900(13) 0.7246(10) 0.5516(2) 0.071(2) Uani 1 1 d . . . . .
C3 C 0.5346(11) 0.3675(11) 0.5833(2) 0.049(2) Uani 1 1 d . . . . .
N2 N 0.5611(10) 0.0290(11) 0.6142(2) 0.078(2) Uani 1 1 d . . . . .
C6 C 0.5516(11) 0.1781(13) 0.6004(2) 0.059(2) Uani 1 1 d . . . . .
C4 C 0.6887(13) 0.4508(12) 0.5653(2) 0.061(3) Uani 1 1 d . . . . .
H4 H 0.808771 0.387405 0.56349 0.073 Uiso 1 1 calc R U . . .
C5 C 0.6591(15) 0.6349(13) 0.5495(2) 0.072(2) Uani 1 1 d . . . . .
H5 H 0.762206 0.695577 0.537217 0.086 Uiso 1 1 calc R U . . .
C2 C 0.3579(13) 0.4628(12) 0.5861(3) 0.068(3) Uani 1 1 d . . . . .
H2 H 0.252639 0.407316 0.598677 0.081 Uiso 1 1 calc R U . . .
C1 C 0.3434(16) 0.6438(15) 0.5696(2) 0.078(3) Uani 1 1 d . . . . .
H1 H 0.225525 0.711362 0.571193 0.094 Uiso 1 1 calc R U . . .

loop_
_atom_site_aniso_label
_atom_site_aniso_U_11
_atom_site_aniso_U_22
_atom_site_aniso_U_33
_atom_site_aniso_U_23
_atom_site_aniso_U_13
_atom_site_aniso_U_12
Co1 0.0447(5) 0.0447(5) 0.0739(12) 0.0019(7) -0.0019(7) 0.0064(6)
Cl1 0.0430(10) 0.0589(11) 0.0734(16) 0.0062(13) -0.0008(12) 0.0031(8)
Cl2 0.0601(14) 0.0640(15) 0.1008(19) -0.0230(14) -0.0191(13) 0.0169(10)
N1 0.091(6) 0.048(5) 0.073(6) -0.010(4) -0.018(5) 0.011(4)
C3 0.045(5) 0.043(5) 0.060(6) -0.004(4) -0.007(5) 0.002(5)
N2 0.092(6) 0.066(5) 0.077(6) 0.018(5) -0.004(5) -0.001(4)
C6 0.060(5) 0.059(6) 0.059(7) 0.004(5) -0.002(5) 0.003(5)
C4 0.058(6) 0.057(6) 0.068(7) 0.002(5) -0.002(5) 0.001(5)
C5 0.098(8) 0.061(6) 0.056(6) -0.002(5) -0.004(6) -0.026(6)
C2 0.064(6) 0.069(6) 0.071(7) -0.001(5) 0.005(5) 0.004(5)
C1 0.090(8) 0.062(7) 0.084(8) -0.017(6) -0.022(7) 0.031(5)

loop_
_atom_type_symbol
_atom_type_description
_atom_type_scat_dispersion_real
_atom_type_scat_dispersion_imag
_atom_type_scat_source
C C 0.0033 0.0016 'International Tables Vol C Tables 4.2.6.8 and 6.1.1.4'
Cl Cl 0.1484 0.1585 'International Tables Vol C Tables 4.2.6.8 and 6.1.1.4'
Co Co 0.3494 0.9721 'International Tables Vol C Tables 4.2.6.8 and 6.1.1.4'
N N 0.0061 0.0033 'International Tables Vol C Tables 4.2.6.8 and 6.1.1.4'
H H 0 0 'International Tables Vol C Tables 4.2.6.8 and 6.1.1.4'

loop_
_geom_angle_atom_site_label_1
_geom_angle_atom_site_label_2
_geom_angle_atom_site_label_3
_geom_angle
_geom_angle_site_symmetry_1
_geom_angle_site_symmetry_3
_geom_angle_publ_flag
Cl1 Co1 Cl1 109.19(10) . 7_466 ?
Cl2 Co1 Cl1 105.92(8) 7_466 . ?
Cl2 Co1 Cl1 105.91(8) . 7_466 ?
Cl2 Co1 Cl1 108.93(8) . . ?
Cl2 Co1 Cl1 108.93(8) 7_466 7_466 ?
Cl2 Co1 Cl2 117.79(13) 7_466 . ?
C5 N1 C1 120.2(8) . . ?
C4 C3 C6 121.2(8) . . ?
C4 C3 C2 121.0(8) . . ?
C2 C3 C6 117.7(8) . . ?
N2 C6 C3 178.5(10) . . ?
C3 C4 H4 121.3 . . ?
C3 C4 C5 117.4(9) . . ?
C5 C4 H4 121.3 . . ?
N1 C5 C4 121.7(8) . . ?
N1 C5 H5 119.1 . . ?
C4 C5 H5 119.1 . . ?
C3 C2 H2 121.4 . . ?
C3 C2 C1 117.1(9) . . ?
C1 C2 H2 121.4 . . ?
N1 C1 C2 122.5(9) . . ?
N1 C1 H1 118.8 . . ?
C2 C1 H1 118.8 . . ?

loop_
_geom_bond_atom_site_label_1
_geom_bond_atom_site_label_2
_geom_bond_distance
_geom_bond_site_symmetry_2
_geom_bond_publ_flag
Co1 Cl1 2.2926(17) . ?
Co1 Cl1 2.2926(17) 7_466 ?
Co1 Cl2 2.257(2) 7_466 ?
Co1 Cl2 2.257(2) . ?
N1 C5 1.310(12) . ?
N1 C1 1.315(12) . ?
C3 C6 1.438(11) . ?
C3 C4 1.363(10) . ?
C3 C2 1.375(10) . ?
N2 C6 1.135(9) . ?
C4 H4 0.93 . ?
C4 C5 1.394(11) . ?
C5 H5 0.93 . ?
C2 H2 0.93 . ?
C2 C1 1.376(11) . ?
C1 H1 0.93 . ?

loop_
_geom_torsion_atom_site_label_1
_geom_torsion_atom_site_label_2
_geom_torsion_atom_site_label_3
_geom_torsion_atom_site_label_4
_geom_torsion
_geom_torsion_site_symmetry_1
_geom_torsion_site_symmetry_2
_geom_torsion_site_symmetry_3
_geom_torsion_site_symmetry_4
_geom_torsion_publ_flag
C3 C4 C5 N1 -0.6(12) . . . . ?
C3 C2 C1 N1 0.3(16) . . . . ?
C6 C3 C4 C5 -180.0(8) . . . . ?
C6 C3 C2 C1 -179.9(8) . . . . ?
C4 C3 C2 C1 0.7(14) . . . . ?
C5 N1 C1 C2 -1.4(15) . . . . ?
C2 C3 C4 C5 -0.6(13) . . . . ?
C1 N1 C5 C4 1.5(13) . . . . ?

loop_
_twin_individual_id
_twin_individual_mass_fraction_refined
1 0.97492
2 0.02508
